data_2226738
loop_
_publ_author_name
'Fu, Xian-Shu'
'Yu, Xiao-Ping'
'Wang, Wei-Min'
'Lin, Fang'

_publ_section_title
;
 4,5,6,7-Tetrachloro-2-(2,2,2-trifluoroethyl)isoindoline-1,3-dione
;
_journal_coeditor_code XU2778
_journal_issue 7
_journal_name_full 'Acta Crystallographica Section E'
_journal_page_first o1743
_journal_paper_doi 10.1107/S1600536810023019
_journal_volume 66
_journal_year 2010
_chemical_formula_iupac 'C10 H2 Cl4 F3 N O2'
_chemical_formula_moiety 'C10 H2 Cl4 F3 N O2'
_chemical_formula_sum 'C10 H2 Cl4 F3 N O2'
_chemical_formula_weight 366.93
_chemical_melting_point 477
_chemical_name_systematic
;
4,5,6,7-Tetrachloro-2-(2,2,2-trifluoroethyl)isoindoline-1,3-dione
;
_space_group_IT_number 2
_symmetry_cell_setting triclinic
_symmetry_space_group_name_Hall '-P 1'
_symmetry_space_group_name_H-M 'P -1'
_atom_sites_solution_hydrogens geom
_atom_sites_solution_primary direct
_atom_sites_solution_secondary difmap
_audit_creation_method SHELXL-97
_cell_angle_alpha 101.373(19)
_cell_angle_beta 101.18(2)
_cell_angle_gamma 92.704(3)
_cell_formula_units_Z 2
_cell_length_a 4.943(4)
_cell_length_b 10.759(9)
_cell_length_c 12.130(11)
_cell_measurement_reflns_used 2510
_cell_measurement_temperature 113(2)
_cell_measurement_theta_max 27.9
_cell_measurement_theta_min 1.8
_cell_volume 618.0(9)
_computing_cell_refinement 'CrystalClear (Rigaku/MSC, 2001)'
_computing_data_collection 'CrystalClear (Rigaku/MSC, 2001)'
_computing_data_reduction 'CrystalStructure (Rigaku/MSC, 2004)'
_computing_molecular_graphics 'SHELXTL (Sheldrick, 2008)'
_computing_publication_material 'SHELXL97 (Sheldrick, 2008)'
_computing_structure_refinement 'SHELXL97 (Sheldrick, 2008)'
_computing_structure_solution 'SHELXS97 (Sheldrick, 2008)'
_diffrn_ambient_temperature 113(2)
_diffrn_detector_area_resol_mean 14.63
_diffrn_measured_fraction_theta_full 0.988
_diffrn_measured_fraction_theta_max 0.988
_diffrn_measurement_device_type 'Rigaku Saturn CCD area-detector'
_diffrn_measurement_method '\w and \f scans'
_diffrn_radiation_monochromator graphite
_diffrn_radiation_source 'fine-focus sealed tube'
_diffrn_radiation_type MoK\a
_diffrn_radiation_wavelength 0.71073
_diffrn_reflns_av_R_equivalents 0.0272
_diffrn_reflns_av_sigmaI/netI 0.0203
_diffrn_reflns_limit_h_max 5
_diffrn_reflns_limit_h_min -5
_diffrn_reflns_limit_k_max 12
_diffrn_reflns_limit_k_min -12
_diffrn_reflns_limit_l_max 11
_diffrn_reflns_limit_l_min -14
_diffrn_reflns_number 5139
_diffrn_reflns_theta_full 25.01
_diffrn_reflns_theta_max 25.01
_diffrn_reflns_theta_min 1.75
_diffrn_standards_decay_% 0
_diffrn_standards_number 0
_exptl_absorpt_coefficient_mu 0.993
_exptl_absorpt_correction_T_max 0.9428
_exptl_absorpt_correction_T_min 0.8262
_exptl_absorpt_correction_type multi-scan
_exptl_absorpt_process_details '(CrystalClear; Rigaku/MSC, 2001)'
_exptl_crystal_colour colorless
_exptl_crystal_density_diffrn 1.972
_exptl_crystal_density_method 'not measured'
_exptl_crystal_description Prism
_exptl_crystal_F_000 360
_exptl_crystal_size_max 0.20
_exptl_crystal_size_mid 0.08
_exptl_crystal_size_min 0.06
_refine_diff_density_max 0.326
_refine_diff_density_min -0.344
_refine_ls_extinction_method none
_refine_ls_goodness_of_fit_ref 1.066
_refine_ls_hydrogen_treatment constr
_refine_ls_matrix_type full
_refine_ls_number_parameters 181
_refine_ls_number_reflns 2126
_refine_ls_number_restraints 0
_refine_ls_restrained_S_all 1.066
_refine_ls_R_factor_all 0.0284
_refine_ls_R_factor_gt 0.0272
_refine_ls_shift/su_max 0.003
_refine_ls_shift/su_mean 0.001
_refine_ls_structure_factor_coef Fsqd
_refine_ls_weighting_details 'calc w=1/[\s^2^(Fo^2^)+(0.0516P)^2^+0.2268P] where P=(Fo^2^+2Fc^2^)/3'
_refine_ls_weighting_scheme calc
_refine_ls_wR_factor_gt 0.0770
_refine_ls_wR_factor_ref 0.0780
_reflns_number_gt 2033
_reflns_number_total 2126
_reflns_threshold_expression I>2\s(I)
_cod_data_source_file xu2778.cif
_cod_data_source_block I
_cod_original_cell_volume 617.9(9)
_cod_database_code 2226738

loop_
_symmetry_equiv_pos_as_xyz
'x, y, z'
'-x, -y, -z'

loop_
_atom_site_type_symbol
_atom_site_label
_atom_site_fract_x
_atom_site_fract_y
_atom_site_fract_z
_atom_site_U_iso_or_equiv
_atom_site_adp_type
_atom_site_calc_flag
_atom_site_refinement_flags
_atom_site_occupancy
_atom_site_disorder_assembly
_atom_site_disorder_group
Cl Cl1 0.45684(8) 0.62343(4) 0.10599(3) 0.01714(14) Uani d . 1 . .
Cl Cl2 0.43932(10) 0.86631(4) 0.29132(4) 0.02492(14) Uani d . 1 . .
Cl Cl3 0.10966(10) 0.85656(4) 0.48243(4) 0.02680(15) Uani d . 1 . .
Cl Cl4 -0.26190(9) 0.61244(4) 0.47757(4) 0.01965(14) Uani d . 1 . .
F F1 0.1532(2) 0.08394(12) 0.15299(12) 0.0368(3) Uani d . 1 . .
F F2 -0.2343(3) -0.03074(10) 0.09326(10) 0.0347(3) Uani d . 1 . .
F F3 -0.1393(3) 0.08654(11) 0.26249(10) 0.0356(3) Uani d . 1 . .
O O1 0.1734(2) 0.34347(11) 0.05198(10) 0.0189(3) Uani d . 1 . .
O O2 -0.4074(2) 0.34517(12) 0.30361(11) 0.0209(3) Uani d . 1 . .
N N1 -0.1296(3) 0.31251(13) 0.16870(12) 0.0157(3) Uani d . 1 . .
C C1 0.0657(3) 0.38289(16) 0.13115(15) 0.0145(3) Uani d . 1 . .
C C2 0.1009(3) 0.51129(16) 0.20884(14) 0.0140(3) Uani d . 1 . .
C C3 0.2573(3) 0.61999(16) 0.20684(14) 0.0148(3) Uani d . 1 . .
C C4 0.2506(3) 0.72884(15) 0.29118(15) 0.0165(4) Uani d . 1 . .
C C5 0.0966(4) 0.72557(16) 0.37583(14) 0.0177(4) Uani d . 1 . .
C C6 -0.0662(3) 0.61525(16) 0.37516(15) 0.0155(3) Uani d . 1 . .
C C7 -0.0635(3) 0.50918(16) 0.28992(14) 0.0143(3) Uani d . 1 . .
C C8 -0.2256(3) 0.38237(16) 0.26155(14) 0.0155(4) Uani d . 1 . .
C C9 -0.2519(4) 0.18735(16) 0.10544(15) 0.0190(4) Uani d . 1 . .
H H9A -0.2347 0.1774 0.0243 0.023 Uiso calc R 1 . .
H H9B -0.4515 0.1801 0.1069 0.023 Uiso calc R 1 . .
C C10 -0.1160(4) 0.08224(17) 0.15460(15) 0.0196(4) Uani d . 1 . .

loop_
_atom_site_aniso_label
_atom_site_aniso_U_11
_atom_site_aniso_U_22
_atom_site_aniso_U_33
_atom_site_aniso_U_12
_atom_site_aniso_U_13
_atom_site_aniso_U_23
Cl1 0.0164(2) 0.0208(2) 0.0167(2) 0.00139(17) 0.00554(17) 0.00765(17)
Cl2 0.0304(3) 0.0152(2) 0.0292(3) -0.00270(18) 0.0068(2) 0.00546(18)
Cl3 0.0384(3) 0.0184(2) 0.0217(3) 0.00406(19) 0.0080(2) -0.00242(18)
Cl4 0.0217(2) 0.0254(2) 0.0152(2) 0.00822(18) 0.00803(17) 0.00679(17)
F1 0.0242(6) 0.0350(7) 0.0603(9) 0.0079(5) 0.0129(6) 0.0260(6)
F2 0.0502(7) 0.0160(5) 0.0319(7) -0.0055(5) 0.0022(5) -0.0006(5)
F3 0.0617(8) 0.0289(6) 0.0198(6) 0.0048(6) 0.0135(5) 0.0085(5)
O1 0.0202(6) 0.0203(6) 0.0168(6) 0.0020(5) 0.0072(5) 0.0022(5)
O2 0.0175(6) 0.0244(7) 0.0233(7) -0.0005(5) 0.0089(5) 0.0066(5)
N1 0.0158(7) 0.0148(7) 0.0163(7) -0.0005(6) 0.0040(6) 0.0024(6)
C1 0.0138(8) 0.0155(8) 0.0144(8) 0.0028(6) 0.0005(6) 0.0056(6)
C2 0.0129(8) 0.0165(8) 0.0131(8) 0.0041(6) 0.0011(6) 0.0054(6)
C3 0.0139(8) 0.0187(8) 0.0131(8) 0.0031(6) 0.0024(6) 0.0066(6)
C4 0.0177(8) 0.0144(8) 0.0176(9) 0.0017(7) 0.0006(7) 0.0065(7)
C5 0.0218(9) 0.0157(8) 0.0147(9) 0.0070(7) 0.0007(7) 0.0026(7)
C6 0.0154(8) 0.0202(8) 0.0127(8) 0.0063(7) 0.0033(6) 0.0062(7)
C7 0.0129(8) 0.0174(8) 0.0138(8) 0.0049(6) 0.0020(6) 0.0065(6)
C8 0.0148(8) 0.0176(8) 0.0146(8) 0.0030(6) 0.0018(7) 0.0058(7)
C9 0.0189(9) 0.0174(8) 0.0183(9) -0.0035(7) 0.0018(7) 0.0014(7)
C10 0.0230(9) 0.0179(8) 0.0178(9) -0.0037(7) 0.0065(7) 0.0024(7)

loop_
_atom_type_symbol
_atom_type_description
_atom_type_scat_dispersion_real
_atom_type_scat_dispersion_imag
_atom_type_scat_source
C C 0.0033 0.0016 'International Tables Vol C Tables 4.2.6.8 and 6.1.1.4'
H H 0.0000 0.0000 'International Tables Vol C Tables 4.2.6.8 and 6.1.1.4'
N N 0.0061 0.0033 'International Tables Vol C Tables 4.2.6.8 and 6.1.1.4'
O O 0.0106 0.0060 'International Tables Vol C Tables 4.2.6.8 and 6.1.1.4'
F F 0.0171 0.0103 'International Tables Vol C Tables 4.2.6.8 and 6.1.1.4'
Cl Cl 0.1484 0.1585 'International Tables Vol C Tables 4.2.6.8 and 6.1.1.4'

loop_
_geom_angle_atom_site_label_1
_geom_angle_atom_site_label_2
_geom_angle_atom_site_label_3
_geom_angle_site_symmetry_1
_geom_angle_site_symmetry_3
_geom_angle
_geom_angle_publ_flag
C1 N1 C8 . . 113.24(14) ?
C1 N1 C9 . . 122.43(15) ?
C8 N1 C9 . . 123.58(14) ?
O1 C1 N1 . . 125.00(16) ?
O1 C1 C2 . . 130.05(16) ?
N1 C1 C2 . . 104.95(15) ?
C3 C2 C7 . . 121.73(16) ?
C3 C2 C1 . . 129.80(17) ?
C7 C2 C1 . . 108.46(15) ?
C2 C3 C4 . . 117.61(17) ?
C2 C3 Cl1 . . 121.85(14) ?
C4 C3 Cl1 . . 120.54(14) ?
C5 C4 C3 . . 120.88(16) ?
C5 C4 Cl2 . . 119.90(13) ?
C3 C4 Cl2 . . 119.21(14) ?
C4 C5 C6 . . 120.82(16) ?
C4 C5 Cl3 . . 119.78(14) ?
C6 C5 Cl3 . . 119.40(15) ?
C7 C6 C5 . . 117.84(17) ?
C7 C6 Cl4 . . 121.38(14) ?
C5 C6 Cl4 . . 120.78(14) ?
C6 C7 C2 . . 121.03(16) ?
C6 C7 C8 . . 130.65(16) ?
C2 C7 C8 . . 108.26(15) ?
O2 C8 N1 . . 125.42(16) ?
O2 C8 C7 . . 129.62(16) ?
N1 C8 C7 . . 104.90(14) ?
N1 C9 C10 . . 112.25(15) ?
N1 C9 H9A . . 109.2 ?
C10 C9 H9A . . 109.2 ?
N1 C9 H9B . . 109.2 ?
C10 C9 H9B . . 109.2 ?
H9A C9 H9B . . 107.9 ?
F3 C10 F1 . . 107.19(15) ?
F3 C10 F2 . . 106.91(15) ?
F1 C10 F2 . . 107.04(15) ?
F3 C10 C9 . . 112.72(16) ?
F1 C10 C9 . . 112.66(15) ?
F2 C10 C9 . . 109.98(16) ?

loop_
_geom_bond_atom_site_label_1
_geom_bond_atom_site_label_2
_geom_bond_site_symmetry_2
_geom_bond_distance
_geom_bond_publ_flag
Cl1 C3 . 1.719(2) ?
Cl2 C4 . 1.711(2) ?
Cl3 C5 . 1.704(2) ?
Cl4 C6 . 1.720(2) ?
F1 C10 . 1.334(2) ?
F2 C10 . 1.334(2) ?
F3 C10 . 1.328(2) ?
O1 C1 . 1.202(2) ?
O2 C8 . 1.205(2) ?
N1 C1 . 1.397(2) ?
N1 C8 . 1.402(2) ?
N1 C9 . 1.450(2) ?
C1 C2 . 1.492(3) ?
C2 C3 . 1.378(3) ?
C2 C7 . 1.395(3) ?
C3 C4 . 1.401(3) ?
C4 C5 . 1.396(3) ?
C5 C6 . 1.400(3) ?
C6 C7 . 1.383(3) ?
C7 C8 . 1.492(3) ?
C9 C10 . 1.506(3) ?
C9 H9A . 0.9900 ?
C9 H9B . 0.9900 ?

loop_
_geom_hbond_atom_site_label_D
_geom_hbond_atom_site_label_H
_geom_hbond_atom_site_label_A
_geom_hbond_site_symmetry_A
_geom_hbond_distance_DH
_geom_hbond_distance_HA
_geom_hbond_distance_DA
_geom_hbond_angle_DHA
_geom_hbond_publ_flag
C9 H9B F1 1_455 0.99 2.38 3.289(4) 152 yes

loop_
_geom_torsion_atom_site_label_1
_geom_torsion_atom_site_label_2
_geom_torsion_atom_site_label_3
_geom_torsion_atom_site_label_4
_geom_torsion_site_symmetry_1
_geom_torsion_site_symmetry_2
_geom_torsion_site_symmetry_3
_geom_torsion_site_symmetry_4
_geom_torsion
_geom_torsion_publ_flag
C8 N1 C1 O1 . . . . -178.89(16) ?
C9 N1 C1 O1 . . . . -8.4(3) ?
C8 N1 C1 C2 . . . . 0.56(18) ?
C9 N1 C1 C2 . . . . 171.02(14) ?
O1 C1 C2 C3 . . . . 3.2(3) ?
N1 C1 C2 C3 . . . . -176.17(16) ?
O1 C1 C2 C7 . . . . -178.26(17) ?
N1 C1 C2 C7 . . . . 2.33(17) ?
C7 C2 C3 C4 . . . . 1.3(2) ?
C1 C2 C3 C4 . . . . 179.68(15) ?
C7 C2 C3 Cl1 . . . . -179.20(12) ?
C1 C2 C3 Cl1 . . . . -0.9(3) ?
C2 C3 C4 C5 . . . . 1.7(2) ?
Cl1 C3 C4 C5 . . . . -177.73(12) ?
C2 C3 C4 Cl2 . . . . -179.49(12) ?
Cl1 C3 C4 Cl2 . . . . 1.0(2) ?
C3 C4 C5 C6 . . . . -3.3(3) ?
Cl2 C4 C5 C6 . . . . 177.95(13) ?
C3 C4 C5 Cl3 . . . . 175.92(13) ?
Cl2 C4 C5 Cl3 . . . . -2.8(2) ?
C4 C5 C6 C7 . . . . 1.7(2) ?
Cl3 C5 C6 C7 . . . . -177.55(12) ?
C4 C5 C6 Cl4 . . . . -178.51(12) ?
Cl3 C5 C6 Cl4 . . . . 2.3(2) ?
C5 C6 C7 C2 . . . . 1.4(2) ?
Cl4 C6 C7 C2 . . . . -178.43(12) ?
C5 C6 C7 C8 . . . . -175.42(16) ?
Cl4 C6 C7 C8 . . . . 4.7(3) ?
C3 C2 C7 C6 . . . . -3.0(2) ?
C1 C2 C7 C6 . . . . 178.38(14) ?
C3 C2 C7 C8 . . . . 174.49(15) ?
C1 C2 C7 C8 . . . . -4.16(18) ?
C1 N1 C8 O2 . . . . 174.66(16) ?
C9 N1 C8 O2 . . . . 4.3(3) ?
C1 N1 C8 C7 . . . . -3.00(17) ?
C9 N1 C8 C7 . . . . -173.33(14) ?
C6 C7 C8 O2 . . . . 4.0(3) ?
C2 C7 C8 O2 . . . . -173.14(17) ?
C6 C7 C8 N1 . . . . -178.48(17) ?
C2 C7 C8 N1 . . . . 4.39(17) ?
C1 N1 C9 C10 . . . . 99.37(19) ?
C8 N1 C9 C10 . . . . -91.2(2) ?
N1 C9 C10 F3 . . . . 61.1(2) ?
N1 C9 C10 F1 . . . . -60.4(2) ?
N1 C9 C10 F2 . . . . -179.68(14) ?

loop_
_cod_related_entry_id
_cod_related_entry_database
_cod_related_entry_code
1 ChemSpider 24745334
